data_4345792
loop_
_publ_author_name
'Gupta, Arvind Kumar'
'Akkarasamiyo, Sunisa'
'Orthaber, Andreas'

_publ_section_title
;
 Rich Coordination Chemistry of \p-Acceptor Dibenzoarsole Ligands.
;
_journal_issue 8
_journal_name_full 'Inorganic chemistry'
_journal_page_first 4505
_journal_page_last 4512
_journal_paper_doi 10.1021/acs.inorgchem.7b00100
_journal_volume 56
_journal_year 2017
_chemical_formula_sum 'C32 H34 As2 Cl4 Pd2'
_chemical_formula_weight 923.03
_space_group_crystal_system trigonal
_space_group_IT_number 148
_space_group_name_Hall '-R 3'
_space_group_name_H-M_alt 'R -3 :H'
_symmetry_space_group_name_Hall '-R 3'
_symmetry_space_group_name_H-M 'R -3 :H'
_atom_sites_solution_hydrogens geom
_audit_creation_method SHELXL-2014/7
_cell_angle_alpha 90
_cell_angle_beta 90
_cell_angle_gamma 120
_cell_formula_units_Z 9
_cell_length_a 34.074(5)
_cell_length_b 34.074(5)
_cell_length_c 7.4287(16)
_cell_measurement_reflns_used 2493
_cell_measurement_temperature 100(2)
_cell_measurement_theta_max 22.14
_cell_measurement_theta_min 2.39
_cell_volume 7469(2)
_computing_cell_refinement 'Bruker SAINT'
_computing_data_collection 'Bruker APEX2'
_computing_data_reduction 'Bruker SAINT'
_computing_molecular_graphics 'SHELXL-2014 (Sheldrick 2014)'
_computing_publication_material 'Bruker SHELXTL'
_computing_structure_refinement 'SHELXL-2014/7 (Sheldrick, 2014)'
_computing_structure_solution 'SHELXS-97 (Sheldrick 2008)'
_diffrn_ambient_temperature 100(2)
_diffrn_measured_fraction_theta_full 0.992
_diffrn_measured_fraction_theta_max 0.992
_diffrn_measurement_device_type 'Bruker APEX-II CCD'
_diffrn_measurement_method '\f and \w scans'
_diffrn_radiation_type MoK\a
_diffrn_radiation_wavelength 0.71073
_diffrn_reflns_av_R_equivalents 0.1750
_diffrn_reflns_av_unetI/netI 0.1132
_diffrn_reflns_Laue_measured_fraction_full 0.992
_diffrn_reflns_Laue_measured_fraction_max 0.992
_diffrn_reflns_limit_h_max 38
_diffrn_reflns_limit_h_min -37
_diffrn_reflns_limit_k_max 37
_diffrn_reflns_limit_k_min -38
_diffrn_reflns_limit_l_max 8
_diffrn_reflns_limit_l_min -8
_diffrn_reflns_number 20694
_diffrn_reflns_point_group_measured_fraction_full 0.992
_diffrn_reflns_point_group_measured_fraction_max 0.992
_diffrn_reflns_theta_full 23.619
_diffrn_reflns_theta_max 23.619
_diffrn_reflns_theta_min 2.070
_exptl_absorpt_coefficient_mu 3.405
_exptl_absorpt_correction_T_max 0.7449
_exptl_absorpt_correction_T_min 0.2083
_exptl_absorpt_correction_type multi-scan
_exptl_absorpt_process_details SADABS
_exptl_crystal_colour orange
_exptl_crystal_density_diffrn 1.847
_exptl_crystal_description rod
_exptl_crystal_F_000 4068
_exptl_crystal_size_max 0.23
_exptl_crystal_size_mid 0.12
_exptl_crystal_size_min 0.10
_refine_diff_density_max 1.801
_refine_diff_density_min -1.281
_refine_diff_density_rms 0.212
_refine_ls_extinction_method none
_refine_ls_goodness_of_fit_ref 1.082
_refine_ls_hydrogen_treatment constr
_refine_ls_matrix_type full
_refine_ls_number_parameters 158
_refine_ls_number_reflns 2476
_refine_ls_number_restraints 26
_refine_ls_restrained_S_all 1.091
_refine_ls_R_factor_all 0.1510
_refine_ls_R_factor_gt 0.0792
_refine_ls_shift/su_max 0.001
_refine_ls_shift/su_mean 0.000
_refine_ls_structure_factor_coef Fsqd
_refine_ls_weighting_details 'w=1/[\s^2^(Fo^2^)+(0.0713P)^2^+595.2180P] where P=(Fo^2^+2Fc^2^)/3'
_refine_ls_weighting_scheme calc
_refine_ls_wR_factor_gt 0.1833
_refine_ls_wR_factor_ref 0.2609
_reflns_Friedel_coverage 0.000
_reflns_number_gt 1455
_reflns_number_total 2476
_reflns_threshold_expression 'I > 2\s(I)'
_cod_data_source_file ic7b00100_si_008.cif
_cod_data_source_block 05
_cod_original_cell_volume 7470(3)
_cod_database_code 4345792
_shelx_shelxl_version_number 2014/7
_shelx_space_group_comment
;
The symmetry employed for this shelxl refinement is uniquely defined
by the following loop, which should always be used as a source of
symmetry information in preference to the above space-group names.
They are only intended as comments.
;

loop_
_space_group_symop_operation_xyz
'x, y, z'
'-y, x-y, z'
'-x+y, -x, z'
'x+2/3, y+1/3, z+1/3'
'-y+2/3, x-y+1/3, z+1/3'
'-x+y+2/3, -x+1/3, z+1/3'
'x+1/3, y+2/3, z+2/3'
'-y+1/3, x-y+2/3, z+2/3'
'-x+y+1/3, -x+2/3, z+2/3'
'-x, -y, -z'
'y, -x+y, -z'
'x-y, x, -z'
'-x+2/3, -y+1/3, -z+1/3'
'y+2/3, -x+y+1/3, -z+1/3'
'x-y+2/3, x+1/3, -z+1/3'
'-x+1/3, -y+2/3, -z+2/3'
'y+1/3, -x+y+2/3, -z+2/3'
'x-y+1/3, x+2/3, -z+2/3'

loop_
_atom_site_label
_atom_site_type_symbol
_atom_site_fract_x
_atom_site_fract_y
_atom_site_fract_z
_atom_site_U_iso_or_equiv
_atom_site_adp_type
_atom_site_occupancy
_atom_site_site_symmetry_order
_atom_site_calc_flag
_atom_site_refinement_flags_posn
_atom_site_refinement_flags_adp
C7 C 0.5796(5) 0.9090(5) 0.4941(19) 0.061(6) Uani 1 1 d G .
C8 C 0.5838(5) 0.8713(5) 0.459(2) 0.065(6) Uani 1 1 d G .
C9 C 0.6033(6) 0.8685(6) 0.298(2) 0.107(9) Uani 1 1 d G U
H9 H 0.6061 0.8426 0.2738 0.129 Uiso 1 1 calc R U
C10 C 0.6185(6) 0.9034(9) 0.1732(19) 0.159(14) Uani 1 1 d G U
H10 H 0.6318 0.9015 0.0635 0.191 Uiso 1 1 calc R U
C11 C 0.6143(6) 0.9412(7) 0.209(2) 0.131(11) Uani 1 1 d G U
H11 H 0.6247 0.9651 0.1234 0.157 Uiso 1 1 calc R U
C12 C 0.5949(6) 0.9440(5) 0.369(3) 0.106(10) Uani 1 1 d G .
H12 H 0.5920 0.9699 0.3936 0.127 Uiso 1 1 calc R U
Pd1 Pd 0.61003(4) 0.81527(5) 0.8142(2) 0.0479(5) Uani 1 1 d . .
As1 As 0.56146(6) 0.82884(6) 0.6427(3) 0.0498(6) Uani 1 1 d . .
C1 C 0.5437(5) 0.8659(4) 0.7645(19) 0.057(5) Uani 1 1 d G .
C2 C 0.5217(5) 0.8597(6) 0.9286(19) 0.105(11) Uani 1 1 d G .
H2 H 0.5128 0.8329 0.9965 0.127 Uiso 1 1 calc R U
C3 C 0.5127(6) 0.8927(9) 0.9935(19) 0.138(15) Uani 1 1 d G .
H3 H 0.4977 0.8884 1.1056 0.166 Uiso 1 1 calc R U
C4 C 0.5257(7) 0.9319(7) 0.894(3) 0.142(17) Uani 1 1 d G .
H4 H 0.5196 0.9544 0.9386 0.170 Uiso 1 1 calc R U
C5 C 0.5477(6) 0.9381(4) 0.730(3) 0.104(11) Uani 1 1 d G .
H5 H 0.5565 0.9649 0.6623 0.125 Uiso 1 1 calc R U
C6 C 0.5566(4) 0.9051(4) 0.6653(17) 0.056(6) Uani 1 1 d G .
C13 C 0.5092(8) 0.7768(8) 0.542(6) 0.144(16) Uani 1 1 d . .
H13A H 0.5193 0.7653 0.4399 0.173 Uiso 1 1 calc R U
H13B H 0.4962 0.7527 0.6343 0.173 Uiso 1 1 calc R U
C14 C 0.4724(7) 0.7854(7) 0.476(4) 0.084(8) Uani 1 1 d D .
H14A H 0.4841 0.8072 0.3747 0.101 Uiso 1 1 calc R U
H14B H 0.4634 0.7989 0.5739 0.101 Uiso 1 1 calc R U
C15 C 0.4298(8) 0.7400(9) 0.411(5) 0.146(12) Uani 1 1 d D U
H15A H 0.4376 0.7286 0.3018 0.175 Uiso 1 1 calc R U
H15B H 0.4206 0.7166 0.5062 0.175 Uiso 1 1 calc R U
C16 C 0.3911(11) 0.7484(13) 0.370(6) 0.185(19) Uani 1 1 d D .
H16A H 0.3869 0.7643 0.4719 0.277 Uiso 1 1 calc R U
H16B H 0.3632 0.7194 0.3509 0.277 Uiso 1 1 calc R U
H16C H 0.3982 0.7671 0.2616 0.277 Uiso 1 1 calc R U
Cl1 Cl 0.67357(15) 0.86110(16) 0.6469(6) 0.0506(12) Uani 1 1 d . .
Cl2 Cl 0.54631(19) 0.7703(3) 0.9727(13) 0.131(4) Uani 1 1 d . .

loop_
_atom_site_aniso_label
_atom_site_aniso_U_11
_atom_site_aniso_U_22
_atom_site_aniso_U_33
_atom_site_aniso_U_23
_atom_site_aniso_U_13
_atom_site_aniso_U_12
C7 0.035(11) 0.066(14) 0.072(14) 0.013(12) -0.011(10) 0.018(10)
C8 0.045(12) 0.120(19) 0.065(14) 0.008(12) 0.009(10) 0.067(13)
C9 0.106(15) 0.157(18) 0.106(16) 0.013(13) -0.010(12) 0.102(14)
C10 0.14(2) 0.21(2) 0.15(2) 0.024(17) -0.004(15) 0.095(17)
C11 0.095(16) 0.16(2) 0.114(17) 0.057(15) -0.006(13) 0.043(14)
C12 0.072(18) 0.12(2) 0.15(3) 0.02(2) -0.027(17) 0.059(18)
Pd1 0.0319(8) 0.0371(8) 0.0743(11) 0.0075(7) -0.0008(7) 0.0171(7)
As1 0.0383(11) 0.0393(11) 0.0767(14) -0.0079(9) -0.0116(9) 0.0230(9)
C1 0.047(11) 0.068(14) 0.068(14) -0.022(11) -0.010(10) 0.037(11)
C2 0.093(19) 0.22(3) 0.054(15) 0.025(18) 0.009(13) 0.11(2)
C3 0.13(3) 0.29(5) 0.08(2) -0.03(3) -0.002(19) 0.16(3)
C4 0.18(3) 0.26(5) 0.08(2) -0.09(3) -0.07(2) 0.19(4)
C5 0.10(2) 0.087(19) 0.16(3) -0.064(19) -0.08(2) 0.071(17)
C6 0.045(11) 0.034(10) 0.099(16) -0.023(11) -0.035(11) 0.027(9)
C13 0.070(17) 0.041(13) 0.32(5) -0.06(2) -0.11(2) 0.023(13)
C14 0.049(13) 0.077(15) 0.14(2) -0.054(15) -0.058(14) 0.041(12)
C15 0.106(16) 0.19(2) 0.19(2) -0.032(16) -0.050(14) 0.111(16)
C16 0.10(3) 0.17(4) 0.26(5) -0.05(4) -0.07(3) 0.05(3)
Cl1 0.040(2) 0.057(3) 0.061(3) 0.019(2) 0.007(2) 0.029(2)
Cl2 0.045(3) 0.142(6) 0.208(8) 0.128(6) 0.042(4) 0.048(4)

loop_
_atom_type_symbol
_atom_type_description
_atom_type_scat_dispersion_real
_atom_type_scat_dispersion_imag
_atom_type_scat_source
C C 0.0033 0.0016 'International Tables Vol C Tables 4.2.6.8 and 6.1.1.4'
H H 0.0000 0.0000 'International Tables Vol C Tables 4.2.6.8 and 6.1.1.4'
Cl Cl 0.1484 0.1585 'International Tables Vol C Tables 4.2.6.8 and 6.1.1.4'
As As 0.0499 2.0058 'International Tables Vol C Tables 4.2.6.8 and 6.1.1.4'
Pd Pd -0.9988 1.0072 'International Tables Vol C Tables 4.2.6.8 and 6.1.1.4'

loop_
_geom_angle_atom_site_label_1
_geom_angle_atom_site_label_2
_geom_angle_atom_site_label_3
_geom_angle
_geom_angle_site_symmetry_3
C8 C7 C12 120.0 .
C8 C7 C6 112.3(12) .
C12 C7 C6 127.7(12) .
C9 C8 C7 120.0 .
C9 C8 As1 127.1(10) .
C7 C8 As1 112.9(10) .
C10 C9 C8 120.0 .
C10 C9 H9 120.0 .
C8 C9 H9 120.0 .
C9 C10 C11 120.0 .
C9 C10 H10 120.0 .
C11 C10 H10 120.0 .
C12 C11 C10 120.0 .
C12 C11 H11 120.0 .
C10 C11 H11 120.0 .
C11 C12 C7 120.0 .
C11 C12 H12 120.0 .
C7 C12 H12 120.0 .
Cl2 Pd1 Cl1 178.4(2) .
Cl2 Pd1 As1 83.21(17) .
Cl1 Pd1 As1 95.26(13) .
Cl2 Pd1 Cl1 94.5(2) 16_666
Cl1 Pd1 Cl1 87.01(16) 16_666
As1 Pd1 Cl1 173.81(14) 16_666
C8 As1 C1 88.7(6) .
C8 As1 C13 105.1(13) .
C1 As1 C13 110.1(10) .
C8 As1 Pd1 120.4(4) .
C1 As1 Pd1 111.9(4) .
C13 As1 Pd1 117.1(8) .
C2 C1 C6 120.0 .
C2 C1 As1 130.4(9) .
C6 C1 As1 109.6(9) .
C1 C2 C3 120.0 .
C1 C2 H2 120.0 .
C3 C2 H2 120.0 .
C2 C3 C4 120.0 .
C2 C3 H3 120.0 .
C4 C3 H3 120.0 .
C5 C4 C3 120.0 .
C5 C4 H4 120.0 .
C3 C4 H4 120.0 .
C6 C5 C4 120.0 .
C6 C5 H5 120.0 .
C4 C5 H5 120.0 .
C5 C6 C1 120.0 .
C5 C6 C7 123.4(11) .
C1 C6 C7 116.6(11) .
C14 C13 As1 115.2(15) .
C14 C13 H13A 108.5 .
As1 C13 H13A 108.5 .
C14 C13 H13B 108.5 .
As1 C13 H13B 108.5 .
H13A C13 H13B 107.5 .
C13 C14 C15 110.9(18) .
C13 C14 H14A 109.5 .
C15 C14 H14A 109.5 .
C13 C14 H14B 109.5 .
C15 C14 H14B 109.5 .
H14A C14 H14B 108.1 .
C16 C15 C14 110(2) .
C16 C15 H15A 109.8 .
C14 C15 H15A 109.8 .
C16 C15 H15B 109.8 .
C14 C15 H15B 109.8 .
H15A C15 H15B 108.2 .
C15 C16 H16A 109.5 .
C15 C16 H16B 109.5 .
H16A C16 H16B 109.5 .
C15 C16 H16C 109.5 .
H16A C16 H16C 109.5 .
H16B C16 H16C 109.5 .
Pd1 Cl1 Pd1 92.98(16) 16_666

loop_
_geom_bond_atom_site_label_1
_geom_bond_atom_site_label_2
_geom_bond_distance
_geom_bond_site_symmetry_2
C7 C8 1.3900 .
C7 C12 1.3900 .
C7 C6 1.464(18) .
C8 C9 1.3900 .
C8 As1 1.855(13) .
C9 C10 1.3900 .
C9 H9 0.9500 .
C10 C11 1.3900 .
C10 H10 0.9500 .
C11 C12 1.3900 .
C11 H11 0.9500 .
C12 H12 0.9500 .
Pd1 Cl2 2.264(6) .
Pd1 Cl1 2.300(5) .
Pd1 As1 2.311(2) .
Pd1 Cl1 2.424(5) 16_666
As1 C1 1.884(11) .
As1 C13 1.93(2) .
C1 C2 1.3900 .
C1 C6 1.3900 .
C2 C3 1.3900 .
C2 H2 0.9500 .
C3 C4 1.3900 .
C3 H3 0.9500 .
C4 C5 1.3900 .
C4 H4 0.9500 .
C5 C6 1.3900 .
C5 H5 0.9500 .
C13 C14 1.50(3) .
C13 H13A 0.9900 .
C13 H13B 0.9900 .
C14 C15 1.577(18) .
C14 H14A 0.9900 .
C14 H14B 0.9900 .
C15 C16 1.515(19) .
C15 H15A 0.9900 .
C15 H15B 0.9900 .
C16 H16A 0.9800 .
C16 H16B 0.9800 .
C16 H16C 0.9800 .
Cl1 Pd1 2.424(5) 16_666
